data_7106730
loop_
_publ_author_name
'Gina M. Chiarella'
'F. Albert Cotton'
'Carlos A. Murillo'

_publ_section_title
;
 An uncommon highly oxidized multiple bonded Re28+ species
;
_journal_name_full Chem.Commun.
_journal_page_first 8940
_journal_paper_doi 10.1039/c1cc13193a
_journal_volume 47
_journal_year 2011
_chemical_formula_moiety 'C44 H74 F6 N18 O10 Re4 S2, 2(C F3 O3 S), 4(C H2 Cl2)'
_chemical_formula_sum 'C50 H82 Cl8 F12 N18 O16 Re4 S4'
_chemical_formula_weight 2575.98
_chemical_name_systematic
;
?
;
_space_group_IT_number 2
_symmetry_cell_setting triclinic
_symmetry_space_group_name_Hall '-P 1'
_symmetry_space_group_name_H-M 'P -1'
_atom_sites_solution_hydrogens geom
_atom_sites_solution_primary direct
_atom_sites_solution_secondary difmap
_audit_creation_method SHELXL-97
_cell_angle_alpha 80.220(11)
_cell_angle_beta 86.058(11)
_cell_angle_gamma 75.259(10)
_cell_formula_units_Z 2
_cell_length_a 13.399(8)
_cell_length_b 15.484(10)
_cell_length_c 20.484(12)
_cell_measurement_reflns_used 7392
_cell_measurement_temperature 213(2)
_cell_measurement_theta_max 28.24
_cell_measurement_theta_min 2.47
_cell_volume 4049(4)
_computing_cell_refinement 'SMART (Bruker, 2001)'
_computing_data_collection 'SMART (Bruker, 2001)'
_computing_data_reduction 'SMART (Bruker, 2001)'
_computing_molecular_graphics 'SHELXL97 (Sheldrick, 2008)'
_computing_publication_material 'SHELXL97 (Sheldrick, 2008)'
_computing_structure_refinement 'SHELXL-97 (Sheldrick, 1997)'
_computing_structure_solution 'SHELXS-97 (Sheldrick, 1990)'
_diffrn_ambient_temperature 213(2)
_diffrn_measured_fraction_theta_full 0.990
_diffrn_measured_fraction_theta_max 0.990
_diffrn_measurement_device_type 'Bruker SMART 1K CCD area-detector'
_diffrn_measurement_method 'phi and omega scans'
_diffrn_radiation_monochromator graphite
_diffrn_radiation_source 'fine-focus sealed tube'
_diffrn_radiation_type MoK\a
_diffrn_radiation_wavelength 0.71073
_diffrn_reflns_av_R_equivalents 0.0253
_diffrn_reflns_av_sigmaI/netI 0.0446
_diffrn_reflns_limit_h_max 15
_diffrn_reflns_limit_h_min -15
_diffrn_reflns_limit_k_max 18
_diffrn_reflns_limit_k_min -18
_diffrn_reflns_limit_l_max 24
_diffrn_reflns_limit_l_min -15
_diffrn_reflns_number 26659
_diffrn_reflns_theta_full 25.03
_diffrn_reflns_theta_max 25.03
_diffrn_reflns_theta_min 1.83
_diffrn_standards_decay_% 0
_diffrn_standards_interval_count 0
_diffrn_standards_interval_time 0
_diffrn_standards_number 0
_exptl_absorpt_coefficient_mu 6.425
_exptl_absorpt_correction_T_max 0.3598
_exptl_absorpt_correction_T_min 0.3196
_exptl_absorpt_correction_type multi-scan
_exptl_absorpt_process_details '(SADABS; Sheldrick, 2004)'
_exptl_crystal_colour green
_exptl_crystal_density_diffrn 2.113
_exptl_crystal_density_method 'not measured'
_exptl_crystal_description block
_exptl_crystal_F_000 2488
_exptl_crystal_size_max 0.23
_exptl_crystal_size_mid 0.21
_exptl_crystal_size_min 0.20
_refine_diff_density_max 1.674
_refine_diff_density_min -1.517
_refine_diff_density_rms 0.164
_refine_ls_extinction_method none
_refine_ls_goodness_of_fit_ref 1.089
_refine_ls_hydrogen_treatment constr
_refine_ls_matrix_type full
_refine_ls_number_parameters 1048
_refine_ls_number_reflns 14159
_refine_ls_number_restraints 211
_refine_ls_restrained_S_all 1.119
_refine_ls_R_factor_all 0.0558
_refine_ls_R_factor_gt 0.0380
_refine_ls_shift/su_max 0.001
_refine_ls_shift/su_mean 0.000
_refine_ls_structure_factor_coef Fsqd
_refine_ls_weighting_details 'calc w=1/[\s^2^(Fo^2^)+(0.0409P)^2^+16.1840P] where P=(Fo^2^+2Fc^2^)/3'
_refine_ls_weighting_scheme calc
_refine_ls_wR_factor_gt 0.0891
_refine_ls_wR_factor_ref 0.0975
_reflns_number_gt 11199
_reflns_number_total 14159
_reflns_threshold_expression >2sigma(I)
_cod_data_source_file c1cc13193a.txt
_cod_data_source_block Re4_(hpp)6_(O)2_(OH)2_Trif4
_cod_original_sg_symbol_H-M P-1
_cod_database_code 7106730

loop_
_symmetry_equiv_pos_as_xyz
'x, y, z'
'-x, -y, -z'

loop_
_atom_site_label
_atom_site_type_symbol
_atom_site_fract_x
_atom_site_fract_y
_atom_site_fract_z
_atom_site_U_iso_or_equiv
_atom_site_adp_type
_atom_site_occupancy
_atom_site_symmetry_multiplicity
_atom_site_calc_flag
_atom_site_refinement_flags
_atom_site_disorder_assembly
_atom_site_disorder_group
Re1 Re 0.63884(2) 0.64426(2) 0.235197(16) 0.02652(9) Uani 1 1 d . . .
Re2 Re 0.51473(2) 0.68770(2) 0.162511(16) 0.02786(9) Uani 1 1 d . . .
Re3 Re 0.46228(2) 0.75965(2) 0.356567(15) 0.02467(8) Uani 1 1 d . . .
Re4 Re 0.35691(2) 0.83204(2) 0.275851(15) 0.02553(9) Uani 1 1 d . . .
S1 S 0.82467(17) 0.58137(15) 0.37636(12) 0.0385(5) Uani 1 1 d . . .
S2 S 0.1977(2) 0.9259(2) 0.12854(13) 0.0662(8) Uani 1 1 d DU . .
O9 O 0.2595(11) 0.9412(17) 0.0756(7) 0.086(4) Uani 0.54(2) 1 d PDU A 1
O10 O 0.1809(16) 0.8344(9) 0.1266(13) 0.101(5) Uani 0.54(2) 1 d PDU A 1
O9A O 0.2058(16) 0.8462(10) 0.1055(10) 0.086(4) Uani 0.46(2) 1 d PD A 2
O10A O 0.2450(15) 0.9878(16) 0.0878(10) 0.101(5) Uani 0.46(2) 1 d PD A 2
O1 O 0.5760(4) 0.6896(3) 0.3125(3) 0.0269(12) Uani 1 1 d . . .
O2 O 0.4113(4) 0.7730(3) 0.2033(3) 0.0268(12) Uani 1 1 d . . .
O3 O 0.5705(4) 0.6903(4) 0.4491(3) 0.0383(14) Uani 1 1 d . . .
H3 H 0.6163 0.6475 0.4385 0.057 Uiso 1 1 calc R . .
O4 O 0.3862(5) 0.7333(4) 0.0808(3) 0.0444(15) Uani 1 1 d . . .
H4 H 0.3403 0.7764 0.0911 0.067 Uiso 1 1 calc R . .
O5 O 0.7891(4) 0.5842(4) 0.3110(3) 0.0383(14) Uani 1 1 d . . .
O6 O 0.7487(5) 0.5712(5) 0.4270(3) 0.069(2) Uani 1 1 d . . .
O7 O 0.8807(6) 0.6466(5) 0.3803(4) 0.074(2) Uani 1 1 d . . .
O8 O 0.2247(4) 0.9216(4) 0.1953(3) 0.0383(14) Uani 1 1 d D A .
F1 F 0.9655(5) 0.4638(5) 0.4466(4) 0.086(2) Uani 1 1 d U . .
F2 F 0.9890(5) 0.4658(5) 0.3434(4) 0.086(2) Uani 1 1 d U . .
F3 F 0.8759(5) 0.4056(4) 0.3946(4) 0.081(2) Uani 1 1 d U . .
F4 F 0.0542(10) 1.0635(8) 0.1383(7) 0.171(4) Uani 1 1 d U . .
F5 F 0.0113(7) 0.9486(8) 0.1682(5) 0.142(3) Uani 1 1 d U . .
F6 F 0.0305(8) 0.9958(8) 0.0658(5) 0.148(4) Uani 1 1 d U . .
N1 N 0.6925(5) 0.7578(4) 0.2041(3) 0.0332(16) Uani 1 1 d . . .
N2 N 0.5841(5) 0.7885(4) 0.1153(3) 0.0335(16) Uani 1 1 d . . .
N3 N 0.7124(6) 0.8688(5) 0.1134(4) 0.046(2) Uani 1 1 d . . .
N4 N 0.7410(5) 0.5854(5) 0.1663(4) 0.0366(17) Uani 1 1 d . . .
N5 N 0.6017(5) 0.6041(5) 0.1006(3) 0.0358(17) Uani 1 1 d . . .
N6 N 0.7681(6) 0.5331(5) 0.0640(4) 0.049(2) Uani 1 1 d . . .
N7 N 0.5996(5) 0.5224(4) 0.2627(3) 0.0308(15) Uani 1 1 d U C .
N8 N 0.4527(5) 0.5815(5) 0.2007(3) 0.0334(16) Uani 1 1 d . C .
N9 N 0.4866(6) 0.4295(5) 0.2553(4) 0.0398(18) Uani 1 1 d . C .
N10 N 0.5259(5) 0.8699(4) 0.3478(3) 0.0276(14) Uani 1 1 d . . .
N11 N 0.4398(5) 0.9288(4) 0.2502(3) 0.0304(15) Uani 1 1 d . . .
N12 N 0.5416(6) 1.0115(5) 0.2898(4) 0.0403(18) Uani 1 1 d . . .
N13 N 0.3564(5) 0.8154(4) 0.4251(3) 0.0296(15) Uani 1 1 d . . .
N14 N 0.2717(5) 0.9163(4) 0.3387(3) 0.0345(16) Uani 1 1 d . . .
N15 N 0.2165(5) 0.9356(5) 0.4485(4) 0.0375(17) Uani 1 1 d . . .
N16 N 0.3921(5) 0.6546(4) 0.3730(3) 0.0277(15) Uani 1 1 d . . .
N17 N 0.2616(5) 0.7453(4) 0.3063(3) 0.0303(15) Uani 1 1 d . . .
N18 N 0.2336(5) 0.6144(5) 0.3746(4) 0.0388(18) Uani 1 1 d . . .
C1 C 0.6627(6) 0.8053(5) 0.1436(4) 0.0311(19) Uani 1 1 d . . .
C2 C 0.7676(8) 0.7811(7) 0.2413(5) 0.054(3) Uani 1 1 d DU . .
H2A H 0.8327 0.7347 0.2405 0.065 Uiso 1 1 calc R . .
H2B H 0.7431 0.7795 0.2876 0.065 Uiso 1 1 calc R . .
C3 C 0.7883(10) 0.8690(8) 0.2175(6) 0.074(3) Uani 1 1 d DU . .
H3A H 0.8517 0.8720 0.2373 0.089 Uiso 1 1 calc R . .
H3B H 0.7315 0.9163 0.2319 0.089 Uiso 1 1 calc R . .
C4 C 0.7999(9) 0.8864(8) 0.1448(5) 0.065(3) Uani 1 1 d U . .
H4A H 0.8647 0.8473 0.1308 0.077 Uiso 1 1 calc R . .
H4B H 0.8027 0.9494 0.1304 0.077 Uiso 1 1 calc R . .
C5 C 0.6941(9) 0.9143(8) 0.0467(5) 0.067(3) Uani 1 1 d U . .
H5A H 0.7601 0.9172 0.0238 0.081 Uiso 1 1 calc R . .
H5B H 0.6529 0.9763 0.0472 0.081 Uiso 1 1 calc R . .
C6 C 0.6388(10) 0.8659(9) 0.0105(6) 0.078(3) Uani 1 1 d U . .
H6A H 0.6121 0.9052 -0.0305 0.094 Uiso 1 1 calc R . .
H6B H 0.6876 0.8118 -0.0017 0.094 Uiso 1 1 calc R . .
C7 C 0.5530(9) 0.8389(8) 0.0497(5) 0.059(3) Uani 1 1 d U . .
H7A H 0.4983 0.8931 0.0550 0.071 Uiso 1 1 calc R . .
H7B H 0.5246 0.8013 0.0257 0.071 Uiso 1 1 calc R . .
C8 C 0.7034(7) 0.5733(6) 0.1090(5) 0.038(2) Uani 1 1 d . . .
C9 C 0.8538(7) 0.5680(7) 0.1689(5) 0.054(3) Uani 1 1 d . . .
H9A H 0.8738 0.5666 0.2143 0.065 Uiso 1 1 calc R . .
H9B H 0.8776 0.6166 0.1401 0.065 Uiso 1 1 calc R . .
C10 C 0.9025(8) 0.4793(8) 0.1466(6) 0.069(3) Uani 1 1 d . . .
H10A H 0.9777 0.4659 0.1498 0.083 Uiso 1 1 calc R . .
H10B H 0.8780 0.4309 0.1751 0.083 Uiso 1 1 calc R . .
C11 C 0.8743(8) 0.4845(8) 0.0764(6) 0.068(3) Uani 1 1 d . . .
H11A H 0.9199 0.5147 0.0467 0.082 Uiso 1 1 calc R . .
H11B H 0.8850 0.4230 0.0663 0.082 Uiso 1 1 calc R . .
C12 C 0.7335(9) 0.5336(9) -0.0025(6) 0.071(3) Uani 1 1 d . . .
H12A H 0.7402 0.4711 -0.0089 0.086 Uiso 1 1 calc R . .
H12B H 0.7791 0.5593 -0.0354 0.086 Uiso 1 1 calc R . .
C13 C 0.6253(9) 0.5858(9) -0.0149(6) 0.069(3) Uani 1 1 d . . .
H13A H 0.5981 0.5659 -0.0515 0.083 Uiso 1 1 calc R . .
H13B H 0.6223 0.6504 -0.0270 0.083 Uiso 1 1 calc R . .
C14 C 0.5618(7) 0.5696(7) 0.0478(5) 0.048(2) Uani 1 1 d . . .
H14A H 0.4891 0.6008 0.0405 0.057 Uiso 1 1 calc R . .
H14B H 0.5666 0.5047 0.0606 0.057 Uiso 1 1 calc R . .
C15 C 0.5124(6) 0.5098(5) 0.2393(4) 0.0331(19) Uani 1 1 d . . .
C16 C 0.6698(8) 0.4448(6) 0.2978(6) 0.058(3) Uani 1 1 d DU . .
H16A H 0.7073 0.4655 0.3290 0.069 Uiso 1 1 calc R B 1
H16B H 0.7205 0.4172 0.2658 0.069 Uiso 1 1 calc R B 1
C17 C 0.6225(11) 0.3744(9) 0.3348(7) 0.050(3) Uani 0.624(15) 1 d PDU C 1
H17A H 0.5819 0.3969 0.3728 0.060 Uiso 0.624(15) 1 calc PR C 1
H17B H 0.6766 0.3209 0.3516 0.060 Uiso 0.624(15) 1 calc PR C 1
C17A C 0.6636(13) 0.3538(12) 0.2888(14) 0.050(3) Uani 0.376(15) 1 d PD C 2
H17C H 0.7007 0.3087 0.3242 0.060 Uiso 0.376(15) 1 calc PR C 2
H17D H 0.6965 0.3400 0.2463 0.060 Uiso 0.376(15) 1 calc PR C 2
C18 C 0.5543(7) 0.3494(6) 0.2904(5) 0.049(3) Uani 1 1 d D . .
H18A H 0.5968 0.3143 0.2584 0.059 Uiso 1 1 calc R C 1
H18B H 0.5129 0.3114 0.3167 0.059 Uiso 1 1 calc R C 1
C19 C 0.3962(7) 0.4161(6) 0.2256(5) 0.049(2) Uani 1 1 d . . .
H19A H 0.3724 0.3664 0.2528 0.059 Uiso 1 1 calc R C .
H19B H 0.4148 0.4002 0.1813 0.059 Uiso 1 1 calc R . .
C20 C 0.3124(7) 0.5008(7) 0.2211(6) 0.058(3) Uani 1 1 d . C .
H20A H 0.2918 0.5153 0.2655 0.070 Uiso 1 1 calc R . .
H20B H 0.2520 0.4926 0.2007 0.070 Uiso 1 1 calc R . .
C21 C 0.3506(7) 0.5767(6) 0.1799(5) 0.046(2) Uani 1 1 d . . .
H21A H 0.3557 0.5684 0.1333 0.055 Uiso 1 1 calc R C .
H21B H 0.3003 0.6341 0.1834 0.055 Uiso 1 1 calc R . .
C22 C 0.5011(6) 0.9380(5) 0.2958(4) 0.033(2) Uani 1 1 d . . .
C23 C 0.5894(8) 0.8812(6) 0.3994(5) 0.047(2) Uani 1 1 d . . .
H23A H 0.6625 0.8581 0.3879 0.057 Uiso 1 1 calc R . .
H23B H 0.5740 0.8457 0.4415 0.057 Uiso 1 1 calc R . .
C24 C 0.5705(8) 0.9782(6) 0.4077(5) 0.047(2) Uani 1 1 d . . .
H24A H 0.4982 1.0014 0.4209 0.057 Uiso 1 1 calc R . .
H24B H 0.6143 0.9839 0.4424 0.057 Uiso 1 1 calc R . .
C25 C 0.5948(8) 1.0312(6) 0.3436(5) 0.049(2) Uani 1 1 d . . .
H25A H 0.5729 1.0960 0.3461 0.059 Uiso 1 1 calc R . .
H25B H 0.6695 1.0156 0.3346 0.059 Uiso 1 1 calc R . .
C26 C 0.5199(8) 1.0815(6) 0.2317(5) 0.051(3) Uani 1 1 d . . .
H26A H 0.5776 1.1104 0.2228 0.061 Uiso 1 1 calc R . .
H26B H 0.4578 1.1279 0.2405 0.061 Uiso 1 1 calc R . .
C27 C 0.5044(8) 1.0427(7) 0.1729(5) 0.054(3) Uani 1 1 d . . .
H27A H 0.5685 1.0008 0.1611 0.065 Uiso 1 1 calc R . .
H27B H 0.4851 1.0911 0.1351 0.065 Uiso 1 1 calc R . .
C28 C 0.4207(8) 0.9939(6) 0.1889(5) 0.047(2) Uani 1 1 d . . .
H28A H 0.3546 1.0380 0.1935 0.056 Uiso 1 1 calc R . .
H28B H 0.4156 0.9621 0.1523 0.056 Uiso 1 1 calc R . .
C29 C 0.2809(6) 0.8910(5) 0.4048(4) 0.0321(19) Uani 1 1 d . . .
C30 C 0.3474(7) 0.7757(6) 0.4951(4) 0.039(2) Uani 1 1 d . . .
H30A H 0.4101 0.7284 0.5076 0.047 Uiso 1 1 calc R . .
H30B H 0.2888 0.7479 0.5014 0.047 Uiso 1 1 calc R . .
C31 C 0.3324(8) 0.8467(7) 0.5385(5) 0.053(3) Uani 1 1 d . . .
H31A H 0.3905 0.8753 0.5323 0.064 Uiso 1 1 calc R . .
H31B H 0.3287 0.8195 0.5852 0.064 Uiso 1 1 calc R . .
C32 C 0.2320(8) 0.9170(7) 0.5197(5) 0.050(2) Uani 1 1 d . . .
H32A H 0.1739 0.8953 0.5420 0.059 Uiso 1 1 calc R . .
H32B H 0.2327 0.9733 0.5352 0.059 Uiso 1 1 calc R . .
C33 C 0.1289(7) 1.0113(7) 0.4278(5) 0.050(2) Uani 1 1 d U . .
H33A H 0.1398 1.0663 0.4407 0.059 Uiso 1 1 calc R . .
H33B H 0.0661 0.9994 0.4509 0.059 Uiso 1 1 calc R . .
C34 C 0.1143(9) 1.0265(8) 0.3560(5) 0.065(3) Uani 1 1 d U . .
H34A H 0.0724 0.9871 0.3462 0.078 Uiso 1 1 calc R . .
H34B H 0.0760 1.0892 0.3423 0.078 Uiso 1 1 calc R . .
C35 C 0.2104(8) 1.0093(6) 0.3174(5) 0.053(2) Uani 1 1 d U . .
H35A H 0.2500 1.0525 0.3233 0.063 Uiso 1 1 calc R . .
H35B H 0.1954 1.0176 0.2702 0.063 Uiso 1 1 calc R . .
C36 C 0.2949(6) 0.6705(5) 0.3515(4) 0.0304(18) Uani 1 1 d . . .
C37 C 0.4374(7) 0.5693(6) 0.4145(5) 0.046(2) Uani 1 1 d U . .
H37A H 0.5069 0.5450 0.3968 0.055 Uiso 1 1 calc R . .
H37B H 0.4447 0.5813 0.4591 0.055 Uiso 1 1 calc R . .
C38 C 0.3798(8) 0.5005(7) 0.4197(6) 0.066(3) Uani 1 1 d U . .
H38A H 0.4047 0.4529 0.4571 0.080 Uiso 1 1 calc R . .
H38B H 0.3913 0.4730 0.3792 0.080 Uiso 1 1 calc R . .
C39 C 0.2662(8) 0.5408(7) 0.4296(5) 0.057(3) Uani 1 1 d U . .
H39A H 0.2276 0.4947 0.4302 0.068 Uiso 1 1 calc R . .
H39B H 0.2532 0.5639 0.4718 0.068 Uiso 1 1 calc R . .
C40 C 0.1280(7) 0.6274(7) 0.3521(5) 0.054(3) Uani 1 1 d U . .
H40A H 0.1190 0.5696 0.3432 0.065 Uiso 1 1 calc R . .
H40B H 0.0783 0.6470 0.3872 0.065 Uiso 1 1 calc R . .
C41 C 0.1070(8) 0.6950(8) 0.2918(6) 0.069(3) Uani 1 1 d U . .
H41A H 0.1335 0.6653 0.2533 0.083 Uiso 1 1 calc R . .
H41B H 0.0321 0.7177 0.2877 0.083 Uiso 1 1 calc R . .
C42 C 0.1519(7) 0.7707(7) 0.2903(6) 0.062(3) Uani 1 1 d U . .
H42A H 0.1135 0.8089 0.3218 0.074 Uiso 1 1 calc R . .
H42B H 0.1438 0.8070 0.2460 0.074 Uiso 1 1 calc R . .
C43 C 0.9193(8) 0.4736(7) 0.3906(7) 0.063(2) Uani 1 1 d U . .
C44 C 0.0690(10) 0.9849(10) 0.1224(9) 0.110(4) Uani 1 1 d DU A .
S3 S 0.33676(18) 0.21295(16) 0.40739(12) 0.0416(5) Uani 1 1 d . . .
S4 S 0.6821(11) 0.2854(8) 0.0914(12) 0.079(2) Uani 0.521(13) 1 d PDU D 1
O15 O 0.7811(19) 0.3008(15) 0.1159(11) 0.116(5) Uani 0.521(13) 1 d PDU D 1
O16 O 0.5993(17) 0.3141(16) 0.1301(11) 0.110(5) Uani 0.521(13) 1 d PDU D 1
S4A S 0.6586(12) 0.2842(8) 0.0923(14) 0.079(2) Uani 0.479(13) 1 d PD D 2
O15A O 0.708(2) 0.3249(16) 0.1383(12) 0.116(5) Uani 0.479(13) 1 d PD D 2
O16A O 0.5671(17) 0.2621(17) 0.1127(12) 0.110(5) Uani 0.479(13) 1 d PD D 2
O11 O 0.3646(6) 0.1926(5) 0.3420(4) 0.071(2) Uani 1 1 d . . .
O12 O 0.4047(5) 0.2579(5) 0.4323(3) 0.063(2) Uani 1 1 d . . .
O13 O 0.3075(5) 0.1434(5) 0.4539(4) 0.0603(19) Uani 1 1 d . . .
O14 O 0.6740(6) 0.3236(5) 0.0237(4) 0.076(2) Uani 1 1 d U . .
C45 C 0.2183(8) 0.3006(7) 0.3954(6) 0.056(3) Uani 1 1 d . . .
C46 C 0.7358(14) 0.1723(10) 0.0942(8) 0.101(5) Uani 1 1 d DU . .
F7 F 0.1430(5) 0.2690(5) 0.3774(4) 0.092(2) Uani 1 1 d . . .
F8 F 0.1861(5) 0.3331(5) 0.4510(4) 0.084(2) Uani 1 1 d . . .
F9 F 0.2298(5) 0.3687(4) 0.3502(3) 0.080(2) Uani 1 1 d . . .
F10 F 0.7438(8) 0.1251(6) 0.1531(5) 0.143(4) Uani 1 1 d . D .
F11 F 0.6623(15) 0.1431(10) 0.0631(7) 0.227(8) Uani 1 1 d DU D .
F12 F 0.8156(11) 0.1542(8) 0.0662(8) 0.236(9) Uani 1 1 d . D .
C47 C 0.0885(8) 0.1953(8) 0.5495(5) 0.062(3) Uani 1 1 d . . .
H47A H 0.0891 0.2528 0.5633 0.074 Uiso 1 1 calc R . .
H47B H 0.1450 0.1814 0.5170 0.074 Uiso 1 1 calc R . .
C48 C 0.8838(14) 0.1968(11) 0.2489(8) 0.113(5) Uani 1 1 d D . .
H48A H 0.8304 0.2355 0.2191 0.136 Uiso 1 1 calc R E 1
H48B H 0.9409 0.1678 0.2212 0.136 Uiso 1 1 calc R E 1
C50 C 0.0691(11) 0.7234(10) 0.0434(8) 0.099(5) Uani 1 1 d D . .
H50A H 0.0658 0.7782 0.0623 0.118 Uiso 1 1 calc R F 1
H50B H 0.1242 0.7181 0.0092 0.118 Uiso 1 1 calc R F 1
Cl1 Cl 0.1068(2) 0.1084(2) 0.61918(17) 0.0811(9) Uani 1 1 d . . .
Cl2 Cl -0.0290(3) 0.2052(2) 0.51350(19) 0.0895(10) Uani 1 1 d . . .
Cl3 Cl 0.8329(5) 0.1131(4) 0.2960(3) 0.154(2) Uani 1 1 d . G .
Cl8 Cl -0.0458(4) 0.7326(4) 0.0084(3) 0.1350(17) Uani 1 1 d . G .
Cl4 Cl 0.930(2) 0.2662(10) 0.2932(6) 0.144(6) Uani 0.688(8) 1 d PD G 1
C49 C 0.1905(14) 0.3449(12) 0.1664(14) 0.153(16) Uani 0.688(8) 1 d PD G 1
H49A H 0.2039 0.3731 0.2032 0.184 Uiso 0.688(8) 1 calc PR G 1
H49B H 0.1633 0.3906 0.1285 0.184 Uiso 0.688(8) 1 calc PR G 1
Cl5 Cl 0.2950(10) 0.2581(6) 0.1458(5) 0.198(4) Uani 0.688(8) 1 d PD G 1
Cl6 Cl 0.117(2) 0.264(2) 0.1899(15) 0.478(15) Uani 0.688(8) 1 d PDU G 1
Cl7 Cl 0.0982(7) 0.6288(5) 0.1059(3) 0.088(2) Uani 0.688(8) 1 d PD G 1
Cl4A Cl 0.910(5) 0.246(2) 0.3153(14) 0.144(6) Uani 0.312(8) 1 d PD G 2
C49A C 0.215(4) 0.242(2) 0.215(3) 0.153(16) Uani 0.312(8) 1 d PD G 2
H49C H 0.2901 0.2305 0.2133 0.184 Uiso 0.312(8) 1 calc PR G 2
H49D H 0.1929 0.2200 0.2598 0.184 Uiso 0.312(8) 1 calc PR G 2
Cl5A Cl 0.178(2) 0.1859(15) 0.1611(11) 0.198(4) Uani 0.312(8) 1 d PD G 2
Cl6A Cl 0.161(5) 0.356(3) 0.196(4) 0.478(15) Uani 0.312(8) 1 d PD G 2
Cl7A Cl 0.0800(17) 0.6574(13) 0.1212(7) 0.088(2) Uani 0.312(8) 1 d PD G 2

loop_
_atom_site_aniso_label
_atom_site_aniso_U_11
_atom_site_aniso_U_22
_atom_site_aniso_U_33
_atom_site_aniso_U_23
_atom_site_aniso_U_13
_atom_site_aniso_U_12
Re1 0.02631(16) 0.02936(17) 0.02275(18) -0.00230(13) -0.00034(13) -0.00607(13)
Re2 0.02998(17) 0.03262(17) 0.02019(17) -0.00438(13) -0.00126(13) -0.00601(14)
Re3 0.02685(16) 0.02777(16) 0.01963(17) -0.00299(13) -0.00236(13) -0.00721(13)
Re4 0.02763(16) 0.02762(16) 0.02040(17) -0.00244(13) -0.00204(13) -0.00565(13)
S1 0.0351(11) 0.0410(12) 0.0371(13) -0.0057(10) -0.0064(10) -0.0042(10)
S2 0.0596(17) 0.105(2) 0.0297(14) -0.0059(15) -0.0068(13) -0.0131(17)
O9 0.084(7) 0.125(9) 0.047(6) -0.034(6) 0.007(6) -0.013(6)
O10 0.121(9) 0.112(8) 0.085(9) -0.001(7) -0.021(7) -0.063(7)
O9A 0.084(7) 0.125(9) 0.047(6) -0.034(6) 0.007(6) -0.013(6)
O10A 0.121(9) 0.112(8) 0.085(9) -0.001(7) -0.021(7) -0.063(7)
O1 0.027(3) 0.029(3) 0.025(3) -0.001(2) -0.005(2) -0.008(2)
O2 0.028(3) 0.028(3) 0.024(3) -0.002(2) -0.005(2) -0.006(2)
O3 0.034(3) 0.038(3) 0.039(4) -0.005(3) -0.007(3) -0.001(3)
O4 0.045(4) 0.053(4) 0.033(4) -0.014(3) -0.009(3) -0.001(3)
O5 0.037(3) 0.043(3) 0.035(4) -0.010(3) -0.004(3) -0.007(3)
O6 0.052(4) 0.089(6) 0.041(4) 0.011(4) 0.005(3) 0.015(4)
O7 0.084(6) 0.053(4) 0.093(6) -0.012(4) -0.033(5) -0.024(4)
O8 0.037(3) 0.048(4) 0.028(3) -0.001(3) -0.008(3) -0.007(3)
F1 0.079(4) 0.077(4) 0.093(5) -0.012(4) -0.055(4) 0.009(3)
F2 0.055(4) 0.087(5) 0.098(5) -0.019(4) 0.002(4) 0.018(3)
F3 0.085(4) 0.045(3) 0.107(5) 0.005(3) -0.043(4) -0.009(3)
F4 0.179(7) 0.134(6) 0.185(8) -0.039(6) -0.079(6) 0.017(6)
F5 0.086(5) 0.200(7) 0.136(7) -0.011(6) -0.020(5) -0.033(5)
F6 0.130(6) 0.181(7) 0.117(6) -0.018(6) -0.069(5) 0.004(6)
N1 0.039(4) 0.035(4) 0.024(4) 0.001(3) -0.002(3) -0.010(3)
N2 0.041(4) 0.039(4) 0.018(4) 0.001(3) 0.004(3) -0.010(3)
N3 0.061(5) 0.054(5) 0.027(4) 0.002(4) 0.001(4) -0.028(4)
N4 0.027(4) 0.041(4) 0.038(4) -0.002(3) 0.005(3) -0.003(3)
N5 0.040(4) 0.036(4) 0.032(4) -0.010(3) 0.003(3) -0.007(3)
N6 0.042(4) 0.058(5) 0.048(5) -0.027(4) 0.012(4) -0.005(4)
N7 0.034(4) 0.031(3) 0.026(4) 0.002(3) -0.004(3) -0.009(3)
N8 0.032(4) 0.042(4) 0.027(4) -0.003(3) -0.004(3) -0.012(3)
N9 0.047(4) 0.040(4) 0.037(4) -0.008(3) 0.002(4) -0.017(4)
N10 0.029(3) 0.032(3) 0.025(4) -0.007(3) -0.007(3) -0.009(3)
N11 0.035(4) 0.030(3) 0.026(4) -0.003(3) 0.000(3) -0.010(3)
N12 0.055(5) 0.034(4) 0.037(4) -0.004(3) -0.001(4) -0.021(4)
N13 0.031(4) 0.031(4) 0.027(4) -0.006(3) 0.003(3) -0.007(3)
N14 0.037(4) 0.031(4) 0.033(4) -0.004(3) -0.002(3) -0.004(3)
N15 0.039(4) 0.041(4) 0.031(4) -0.018(3) 0.003(3) -0.001(3)
N16 0.033(4) 0.032(3) 0.022(4) -0.004(3) -0.008(3) -0.011(3)
N17 0.028(3) 0.037(4) 0.023(4) 0.003(3) 0.002(3) -0.010(3)
N18 0.037(4) 0.048(4) 0.033(4) 0.006(3) -0.002(3) -0.021(3)
C1 0.034(4) 0.032(4) 0.026(5) -0.001(4) 0.003(4) -0.007(4)
C2 0.064(6) 0.067(6) 0.040(5) 0.008(5) -0.019(5) -0.040(5)
C3 0.086(6) 0.090(6) 0.058(6) 0.010(5) -0.020(5) -0.050(5)
C4 0.073(6) 0.080(6) 0.052(6) 0.004(5) -0.004(5) -0.048(5)
C5 0.093(7) 0.079(7) 0.036(5) 0.020(5) -0.011(5) -0.048(6)
C6 0.100(7) 0.095(6) 0.044(5) 0.018(5) -0.011(5) -0.050(6)
C7 0.079(6) 0.077(6) 0.028(5) 0.011(5) -0.016(5) -0.041(5)
C8 0.037(5) 0.037(5) 0.039(5) -0.005(4) 0.009(4) -0.010(4)
C9 0.036(5) 0.083(8) 0.044(6) -0.026(6) 0.004(5) -0.007(5)
C10 0.043(6) 0.073(8) 0.077(9) -0.012(7) 0.009(6) 0.011(6)
C11 0.056(7) 0.080(8) 0.075(9) -0.053(7) 0.020(6) -0.008(6)
C12 0.074(8) 0.097(9) 0.053(7) -0.043(7) 0.024(6) -0.026(7)
C13 0.080(8) 0.085(8) 0.046(7) -0.031(6) 0.005(6) -0.014(7)
C14 0.043(5) 0.059(6) 0.047(6) -0.031(5) -0.003(5) -0.006(5)
C15 0.042(5) 0.036(5) 0.023(4) -0.010(4) 0.009(4) -0.013(4)
C16 0.056(6) 0.037(5) 0.077(7) 0.011(5) -0.027(5) -0.013(4)
C17 0.059(8) 0.030(6) 0.055(9) 0.002(6) -0.001(7) -0.007(6)
C17A 0.059(8) 0.030(6) 0.055(9) 0.002(6) -0.001(7) -0.007(6)
C18 0.054(6) 0.028(5) 0.063(7) 0.006(4) 0.001(5) -0.014(4)
C19 0.056(6) 0.047(6) 0.051(6) -0.007(5) 0.005(5) -0.028(5)
C20 0.045(6) 0.078(7) 0.059(7) -0.007(6) -0.009(5) -0.029(6)
C21 0.044(5) 0.051(6) 0.047(6) -0.004(5) -0.008(4) -0.020(5)
C22 0.036(5) 0.030(4) 0.035(5) -0.011(4) 0.010(4) -0.012(4)
C23 0.057(6) 0.045(5) 0.045(6) -0.005(5) -0.023(5) -0.015(5)
C24 0.060(6) 0.045(5) 0.044(6) -0.012(5) -0.017(5) -0.017(5)
C25 0.057(6) 0.040(5) 0.057(7) -0.008(5) -0.016(5) -0.020(5)
C26 0.075(7) 0.038(5) 0.043(6) 0.000(4) 0.006(5) -0.026(5)
C27 0.070(7) 0.050(6) 0.038(6) 0.006(5) 0.004(5) -0.019(5)
C28 0.062(6) 0.040(5) 0.034(5) 0.012(4) -0.006(5) -0.016(5)
C29 0.030(4) 0.031(4) 0.036(5) -0.004(4) 0.007(4) -0.012(4)
C30 0.048(5) 0.045(5) 0.023(5) -0.007(4) 0.001(4) -0.009(4)
C31 0.075(7) 0.064(6) 0.026(5) -0.022(5) -0.005(5) -0.015(6)
C32 0.057(6) 0.058(6) 0.036(6) -0.027(5) 0.003(5) -0.006(5)
C33 0.048(5) 0.053(5) 0.044(5) -0.021(4) 0.008(4) -0.001(4)
C34 0.068(6) 0.058(5) 0.055(5) -0.009(5) 0.001(5) 0.010(5)
C35 0.061(6) 0.040(5) 0.044(5) -0.003(4) -0.001(5) 0.009(4)
C36 0.036(4) 0.034(4) 0.022(4) -0.004(3) 0.004(4) -0.013(4)
C37 0.050(5) 0.035(4) 0.047(5) 0.011(4) -0.005(4) -0.011(4)
C38 0.067(5) 0.060(5) 0.066(6) 0.016(5) -0.014(5) -0.018(5)
C39 0.057(5) 0.055(5) 0.056(6) 0.020(5) -0.007(5) -0.026(5)
C40 0.036(5) 0.062(6) 0.064(7) 0.004(5) -0.001(5) -0.019(5)
C41 0.041(5) 0.086(7) 0.079(8) 0.013(6) -0.019(5) -0.026(5)
C42 0.038(5) 0.066(7) 0.074(8) 0.021(6) -0.020(5) -0.019(5)
C43 0.051(5) 0.056(5) 0.081(5) -0.014(5) -0.030(4) -0.004(4)
C44 0.092(5) 0.127(7) 0.106(7) -0.025(7) -0.044(6) -0.001(6)
S3 0.0411(12) 0.0532(14) 0.0319(13) -0.0132(11) -0.0055(10) -0.0086(11)
S4 0.086(5) 0.089(2) 0.0447(19) -0.0206(18) -0.014(5) 0.020(3)
O15 0.125(7) 0.117(7) 0.111(7) -0.026(5) -0.010(5) -0.035(5)
O16 0.102(6) 0.117(6) 0.102(6) -0.020(5) 0.015(4) -0.013(4)
S4A 0.086(5) 0.089(2) 0.0447(19) -0.0206(18) -0.014(5) 0.020(3)
O15A 0.125(7) 0.117(7) 0.111(7) -0.026(5) -0.010(5) -0.035(5)
O16A 0.102(6) 0.117(6) 0.102(6) -0.020(5) 0.015(4) -0.013(4)
O11 0.074(5) 0.088(6) 0.049(5) -0.032(4) -0.001(4) -0.004(4)
O12 0.054(4) 0.097(6) 0.046(4) -0.012(4) -0.006(3) -0.032(4)
O13 0.065(5) 0.054(4) 0.057(5) 0.002(4) -0.011(4) -0.010(4)
O14 0.085(4) 0.073(4) 0.069(4) -0.010(3) -0.014(3) -0.014(3)
C45 0.045(6) 0.059(6) 0.059(7) -0.002(6) -0.001(5) -0.011(5)
C46 0.119(13) 0.085(7) 0.086(11) 0.019(8) 0.029(9) -0.033(9)
F7 0.059(4) 0.102(6) 0.115(6) 0.007(5) -0.032(4) -0.027(4)
F8 0.082(5) 0.072(4) 0.089(5) -0.020(4) 0.030(4) -0.009(4)
F9 0.082(5) 0.061(4) 0.080(5) 0.020(4) 0.001(4) -0.009(3)
F10 0.170(9) 0.114(7) 0.121(8) 0.055(6) -0.021(7) -0.036(7)
F11 0.38(2) 0.201(13) 0.153(12) 0.029(10) -0.102(13) -0.185(15)
F12 0.191(13) 0.120(9) 0.282(17) 0.061(10) 0.142(13) 0.067(9)
C47 0.070(7) 0.070(7) 0.057(7) -0.027(6) 0.009(6) -0.030(6)
C48 0.151(16) 0.105(12) 0.090(12) -0.012(10) -0.009(11) -0.043(11)
C50 0.090(10) 0.115(12) 0.107(12) -0.030(10) 0.023(9) -0.054(9)
Cl1 0.0620(18) 0.096(2) 0.079(2) -0.0105(18) 0.0061(16) -0.0124(17)
Cl2 0.089(2) 0.088(2) 0.094(3) -0.023(2) -0.022(2) -0.0152(19)
Cl3 0.190(5) 0.166(5) 0.118(4) 0.019(3) -0.003(4) -0.090(4)
Cl8 0.119(4) 0.147(4) 0.126(4) 0.007(3) -0.035(3) -0.020(3)
Cl4 0.164(12) 0.081(8) 0.189(10) -0.014(7) -0.087(11) -0.016(6)
C49 0.15(2) 0.069(13) 0.25(4) 0.062(17) -0.16(3) -0.058(14)
Cl5 0.287(12) 0.141(7) 0.158(8) 0.024(6) -0.034(8) -0.061(7)
Cl6 0.476(17) 0.468(18) 0.483(17) -0.077(10) -0.023(10) -0.101(10)
Cl7 0.058(4) 0.127(6) 0.081(4) -0.037(3) 0.010(3) -0.013(4)
Cl4A 0.164(12) 0.081(8) 0.189(10) -0.014(7) -0.087(11) -0.016(6)
C49A 0.15(2) 0.069(13) 0.25(4) 0.062(17) -0.16(3) -0.058(14)
Cl5A 0.287(12) 0.141(7) 0.158(8) 0.024(6) -0.034(8) -0.061(7)
Cl6A 0.476(17) 0.468(18) 0.483(17) -0.077(10) -0.023(10) -0.101(10)
Cl7A 0.058(4) 0.127(6) 0.081(4) -0.037(3) 0.010(3) -0.013(4)

loop_
_atom_type_symbol
_atom_type_description
_atom_type_scat_dispersion_real
_atom_type_scat_dispersion_imag
_atom_type_scat_source
C C 0.0033 0.0016 'International Tables Vol C Tables 4.2.6.8 and 6.1.1.4'
H H 0.0000 0.0000 'International Tables Vol C Tables 4.2.6.8 and 6.1.1.4'
F F 0.0171 0.0103 'International Tables Vol C Tables 4.2.6.8 and 6.1.1.4'
N N 0.0061 0.0033 'International Tables Vol C Tables 4.2.6.8 and 6.1.1.4'
O O 0.0106 0.0060 'International Tables Vol C Tables 4.2.6.8 and 6.1.1.4'
Re Re -1.0185 7.2310 'International Tables Vol C Tables 4.2.6.8 and 6.1.1.4'
S S 0.1246 0.1234 'International Tables Vol C Tables 4.2.6.8 and 6.1.1.4'
Cl Cl 0.1484 0.1585 'International Tables Vol C Tables 4.2.6.8 and 6.1.1.4'

loop_
_geom_angle_atom_site_label_1
_geom_angle_atom_site_label_2
_geom_angle_atom_site_label_3
_geom_angle
_geom_angle_site_symmetry_1
_geom_angle_site_symmetry_3
_geom_angle_publ_flag
O1 Re1 N1 91.7(2) . . ?
O1 Re1 N4 164.9(3) . . ?
N1 Re1 N4 86.3(3) . . ?
O1 Re1 N7 93.1(2) . . ?
N1 Re1 N7 173.9(3) . . ?
N4 Re1 N7 88.1(3) . . ?
O1 Re1 Re2 104.06(16) . . ?
N1 Re1 Re2 92.59(19) . . ?
N4 Re1 Re2 91.0(2) . . ?
N7 Re1 Re2 89.92(19) . . ?
O1 Re1 O5 81.2(2) . . ?
N1 Re1 O5 88.8(2) . . ?
N4 Re1 O5 83.8(2) . . ?
N7 Re1 O5 88.2(2) . . ?
Re2 Re1 O5 174.55(13) . . ?
O2 Re2 N8 93.6(2) . . ?
O2 Re2 N5 166.4(3) . . ?
N8 Re2 N5 86.3(3) . . ?
O2 Re2 N2 91.8(2) . . ?
N8 Re2 N2 173.9(3) . . ?
N5 Re2 N2 87.8(3) . . ?
O2 Re2 Re1 103.16(16) . . ?
N8 Re2 Re1 92.12(19) . . ?
N5 Re2 Re1 90.4(2) . . ?
N2 Re2 Re1 89.4(2) . . ?
O2 Re2 O4 78.9(2) . . ?
N8 Re2 O4 88.8(3) . . ?
N5 Re2 O4 87.5(3) . . ?
N2 Re2 O4 89.4(3) . . ?
Re1 Re2 O4 177.70(15) . . ?
O1 Re3 N16 90.9(2) . . ?
O1 Re3 N13 165.7(2) . . ?
N16 Re3 N13 85.6(3) . . ?
O1 Re3 N10 93.8(2) . . ?
N16 Re3 N10 174.6(3) . . ?
N13 Re3 N10 89.2(2) . . ?
O1 Re3 Re4 103.81(16) . . ?
N16 Re3 Re4 91.79(18) . . ?
N13 Re3 Re4 90.20(19) . . ?
N10 Re3 Re4 89.47(18) . . ?
O1 Re3 O3 80.3(2) . . ?
N16 Re3 O3 89.9(2) . . ?
N13 Re3 O3 85.8(2) . . ?
N10 Re3 O3 88.4(2) . . ?
Re4 Re3 O3 175.51(14) . . ?
O2 Re4 N11 92.9(2) . . ?
O2 Re4 N14 166.0(2) . . ?
N11 Re4 N14 86.0(3) . . ?
O2 Re4 N17 92.7(2) . . ?
N11 Re4 N17 173.7(3) . . ?
N14 Re4 N17 87.9(3) . . ?
O2 Re4 Re3 103.56(16) . . ?
N11 Re4 Re3 92.04(19) . . ?
N14 Re4 Re3 90.4(2) . . ?
N17 Re4 Re3 89.54(18) . . ?
O2 Re4 O8 83.0(2) . . ?
N11 Re4 O8 89.0(2) . . ?
N14 Re4 O8 83.0(2) . . ?
N17 Re4 O8 88.7(2) . . ?
Re3 Re4 O8 173.25(13) . . ?
O7 S1 O6 116.8(5) . . ?
O7 S1 O5 114.1(4) . . ?
O6 S1 O5 113.0(4) . . ?
O7 S1 C43 104.7(5) . . ?
O6 S1 C43 102.9(5) . . ?
O5 S1 C43 103.2(5) . . ?
O9 S2 O9A 82.9(11) . . ?
O9A S2 O10A 115.2(10) . . ?
O9 S2 O8 124.0(9) . . ?
O9A S2 O8 118.2(9) . . ?
O10A S2 O8 108.2(9) . . ?
O9 S2 O10 104.9(11) . . ?
O10A S2 O10 137.2(12) . . ?
O8 S2 O10 104.1(10) . . ?
O9 S2 C44 116.4(9) . . ?
O9A S2 C44 106.7(10) . . ?
O10A S2 C44 100.4(8) . . ?
O8 S2 C44 106.3(7) . . ?
O10 S2 C44 96.7(7) . . ?
Re1 O1 Re3 150.8(3) . . ?
Re4 O2 Re2 151.9(3) . . ?
Re3 O3 H3 109.5 . . ?
Re2 O4 H4 109.5 . . ?
S1 O5 Re1 144.7(3) . . ?
S2 O8 Re4 139.8(4) . . ?
C1 N1 C2 121.0(7) . . ?
C1 N1 Re1 116.8(5) . . ?
C2 N1 Re1 121.8(5) . . ?
C1 N2 C7 118.4(7) . . ?
C1 N2 Re2 119.8(5) . . ?
C7 N2 Re2 121.8(6) . . ?
C1 N3 C5 123.4(8) . . ?
C1 N3 C4 121.3(7) . . ?
C5 N3 C4 114.8(8) . . ?
C8 N4 C9 116.1(7) . . ?
C8 N4 Re1 118.8(5) . . ?
C9 N4 Re1 124.4(6) . . ?
C8 N5 C14 114.5(7) . . ?
C8 N5 Re2 119.6(6) . . ?
C14 N5 Re2 125.8(6) . . ?
C8 N6 C11 124.3(9) . . ?
C8 N6 C12 121.1(9) . . ?
C11 N6 C12 114.6(8) . . ?
C15 N7 C16 117.7(7) . . ?
C15 N7 Re1 120.0(5) . . ?
C16 N7 Re1 121.6(5) . . ?
C15 N8 C21 120.1(7) . . ?
C15 N8 Re2 118.2(5) . . ?
C21 N8 Re2 121.2(5) . . ?
C15 N9 C18 123.1(7) . . ?
C15 N9 C19 119.6(7) . . ?
C18 N9 C19 116.2(7) . . ?
C22 N10 C23 118.3(7) . . ?
C22 N10 Re3 119.6(5) . . ?
C23 N10 Re3 121.8(5) . . ?
C22 N11 C28 120.7(7) . . ?
C22 N11 Re4 117.1(5) . . ?
C28 N11 Re4 121.5(6) . . ?
C22 N12 C26 120.0(8) . . ?
C22 N12 C25 123.0(7) . . ?
C26 N12 C25 116.5(7) . . ?
C29 N13 C30 114.7(7) . . ?
C29 N13 Re3 119.4(5) . . ?
C30 N13 Re3 125.6(5) . . ?
C29 N14 C35 115.3(7) . . ?
C29 N14 Re4 119.3(5) . . ?
C35 N14 Re4 124.9(6) . . ?
C29 N15 C32 123.3(7) . . ?
C29 N15 C33 122.6(8) . . ?
C32 N15 C33 114.0(7) . . ?
C36 N16 C37 119.7(6) . . ?
C36 N16 Re3 117.7(5) . . ?
C37 N16 Re3 122.0(5) . . ?
C36 N17 C42 117.5(7) . . ?
C36 N17 Re4 119.8(5) . . ?
C42 N17 Re4 121.7(5) . . ?
C36 N18 C39 120.4(7) . . ?
C36 N18 C40 123.7(7) . . ?
C39 N18 C40 115.6(7) . . ?
N2 C1 N1 118.4(7) . . ?
N2 C1 N3 121.7(7) . . ?
N1 C1 N3 119.9(8) . . ?
N1 C2 C3 115.2(8) . . ?
N1 C2 H2A 108.5 . . ?
C3 C2 H2A 108.5 . . ?
N1 C2 H2B 108.5 . . ?
C3 C2 H2B 108.5 . . ?
H2A C2 H2B 107.5 . . ?
C2 C3 C4 112.2(10) . . ?
C2 C3 H3A 109.2 . . ?
C4 C3 H3A 109.2 . . ?
C2 C3 H3B 109.2 . . ?
C4 C3 H3B 109.2 . . ?
H3A C3 H3B 107.9 . . ?
C3 C4 N3 110.5(8) . . ?
C3 C4 H4A 109.5 . . ?
N3 C4 H4A 109.5 . . ?
C3 C4 H4B 109.5 . . ?
N3 C4 H4B 109.5 . . ?
H4A C4 H4B 108.1 . . ?
N3 C5 C6 110.6(8) . . ?
N3 C5 H5A 109.5 . . ?
C6 C5 H5A 109.5 . . ?
N3 C5 H5B 109.5 . . ?
C6 C5 H5B 109.5 . . ?
H5A C5 H5B 108.1 . . ?
C7 C6 C5 112.6(10) . . ?
C7 C6 H6A 109.1 . . ?
C5 C6 H6A 109.1 . . ?
C7 C6 H6B 109.1 . . ?
C5 C6 H6B 109.1 . . ?
H6A C6 H6B 107.8 . . ?
N2 C7 C6 112.6(9) . . ?
N2 C7 H7A 109.1 . . ?
C6 C7 H7A 109.1 . . ?
N2 C7 H7B 109.1 . . ?
C6 C7 H7B 109.1 . . ?
H7A C7 H7B 107.8 . . ?
N5 C8 N6 123.1(9) . . ?
N5 C8 N4 116.9(8) . . ?
N6 C8 N4 119.9(8) . . ?
N4 C9 C10 109.2(9) . . ?
N4 C9 H9A 109.8 . . ?
C10 C9 H9A 109.8 . . ?
N4 C9 H9B 109.8 . . ?
C10 C9 H9B 109.8 . . ?
H9A C9 H9B 108.3 . . ?
C11 C10 C9 108.9(9) . . ?
C11 C10 H10A 109.9 . . ?
C9 C10 H10A 109.9 . . ?
C11 C10 H10B 109.9 . . ?
C9 C10 H10B 109.9 . . ?
H10A C10 H10B 108.3 . . ?
N6 C11 C10 112.3(8) . . ?
N6 C11 H11A 109.2 . . ?
C10 C11 H11A 109.2 . . ?
N6 C11 H11B 109.2 . . ?
C10 C11 H11B 109.2 . . ?
H11A C11 H11B 107.9 . . ?
N6 C12 C13 113.9(9) . . ?
N6 C12 H12A 108.8 . . ?
C13 C12 H12A 108.8 . . ?
N6 C12 H12B 108.8 . . ?
C13 C12 H12B 108.8 . . ?
H12A C12 H12B 107.7 . . ?
C12 C13 C14 108.1(10) . . ?
C12 C13 H13A 110.1 . . ?
C14 C13 H13A 110.1 . . ?
C12 C13 H13B 110.1 . . ?
C14 C13 H13B 110.1 . . ?
H13A C13 H13B 108.4 . . ?
N5 C14 C13 108.5(8) . . ?
N5 C14 H14A 110.0 . . ?
C13 C14 H14A 110.0 . . ?
N5 C14 H14B 110.0 . . ?
C13 C14 H14B 110.0 . . ?
H14A C14 H14B 108.4 . . ?
N8 C15 N9 122.2(8) . . ?
N8 C15 N7 116.8(7) . . ?
N9 C15 N7 121.0(8) . . ?
N7 C16 C17 115.8(9) . . ?
N7 C16 C17A 118.8(12) . . ?
N7 C16 H16A 108.3 . . ?
C17 C16 H16A 108.3 . . ?
C17A C16 H16A 132.2 . . ?
N7 C16 H16B 108.3 . . ?
C17 C16 H16B 108.3 . . ?
C17A C16 H16B 65.7 . . ?
H16A C16 H16B 107.4 . . ?
C16 C17 C18 109.5(10) . . ?
C16 C17 H17A 109.8 . . ?
C18 C17 H17A 109.8 . . ?
C16 C17 H17B 109.8 . . ?
C18 C17 H17B 109.8 . . ?
H17A C17 H17B 108.2 . . ?
C16 C17A C18 110.1(13) . . ?
C16 C17A H17C 109.6 . . ?
C18 C17A H17C 109.6 . . ?
C16 C17A H17D 109.6 . . ?
C18 C17A H17D 109.6 . . ?
H17C C17A H17D 108.2 . . ?
N9 C18 C17A 113.6(10) . . ?
N9 C18 C17 110.6(8) . . ?
N9 C18 H18A 109.5 . . ?
C17A C18 H18A 67.6 . . ?
C17 C18 H18A 109.5 . . ?
N9 C18 H18B 109.5 . . ?
C17A C18 H18B 135.4 . . ?
C17 C18 H18B 109.5 . . ?
H18A C18 H18B 108.1 . . ?
N9 C19 C20 109.3(8) . . ?
N9 C19 H19A 109.8 . . ?
C20 C19 H19A 109.8 . . ?
N9 C19 H19B 109.8 . . ?
C20 C19 H19B 109.8 . . ?
H19A C19 H19B 108.3 . . ?
C19 C20 C21 109.2(8) . . ?
C19 C20 H20A 109.8 . . ?
C21 C20 H20A 109.8 . . ?
C19 C20 H20B 109.8 . . ?
C21 C20 H20B 109.8 . . ?
H20A C20 H20B 108.3 . . ?
N8 C21 C20 112.5(8) . . ?
N8 C21 H21A 109.1 . . ?
C20 C21 H21A 109.1 . . ?
N8 C21 H21B 109.1 . . ?
C20 C21 H21B 109.1 . . ?
H21A C21 H21B 107.8 . . ?
N11 C22 N10 118.0(7) . . ?
N11 C22 N12 121.7(8) . . ?
N10 C22 N12 120.3(8) . . ?
N10 C23 C24 111.7(7) . . ?
N10 C23 H23A 109.3 . . ?
C24 C23 H23A 109.3 . . ?
N10 C23 H23B 109.3 . . ?
C24 C23 H23B 109.3 . . ?
H23A C23 H23B 107.9 . . ?
C25 C24 C23 108.6(8) . . ?
C25 C24 H24A 110.0 . . ?
C23 C24 H24A 110.0 . . ?
C25 C24 H24B 110.0 . . ?
C23 C24 H24B 110.0 . . ?
H24A C24 H24B 108.3 . . ?
N12 C25 C24 110.0(7) . . ?
N12 C25 H25A 109.7 . . ?
C24 C25 H25A 109.7 . . ?
N12 C25 H25B 109.7 . . ?
C24 C25 H25B 109.7 . . ?
H25A C25 H25B 108.2 . . ?
N12 C26 C27 110.9(8) . . ?
N12 C26 H26A 109.5 . . ?
C27 C26 H26A 109.5 . . ?
N12 C26 H26B 109.5 . . ?
C27 C26 H26B 109.5 . . ?
H26A C26 H26B 108.1 . . ?
C26 C27 C28 108.8(8) . . ?
C26 C27 H27A 109.9 . . ?
C28 C27 H27A 109.9 . . ?
C26 C27 H27B 109.9 . . ?
C28 C27 H27B 109.9 . . ?
H27A C27 H27B 108.3 . . ?
N11 C28 C27 111.9(8) . . ?
N11 C28 H28A 109.2 . . ?
C27 C28 H28A 109.2 . . ?
N11 C28 H28B 109.2 . . ?
C27 C28 H28B 109.2 . . ?
H28A C28 H28B 107.9 . . ?
N14 C29 N15 122.2(8) . . ?
N14 C29 N13 116.1(7) . . ?
N15 C29 N13 121.7(8) . . ?
N13 C30 C31 110.5(7) . . ?
N13 C30 H30A 109.5 . . ?
C31 C30 H30A 109.5 . . ?
N13 C30 H30B 109.5 . . ?
C31 C30 H30B 109.5 . . ?
H30A C30 H30B 108.1 . . ?
C30 C31 C32 108.1(8) . . ?
C30 C31 H31A 110.1 . . ?
C32 C31 H31A 110.1 . . ?
C30 C31 H31B 110.1 . . ?
C32 C31 H31B 110.1 . . ?
H31A C31 H31B 108.4 . . ?
N15 C32 C31 112.6(7) . . ?
N15 C32 H32A 109.1 . . ?
C31 C32 H32A 109.1 . . ?
N15 C32 H32B 109.1 . . ?
C31 C32 H32B 109.1 . . ?
H32A C32 H32B 107.8 . . ?
N15 C33 C34 112.3(8) . . ?
N15 C33 H33A 109.1 . . ?
C34 C33 H33A 109.1 . . ?
N15 C33 H33B 109.1 . . ?
C34 C33 H33B 109.1 . . ?
H33A C33 H33B 107.9 . . ?
C35 C34 C33 113.7(10) . . ?
C35 C34 H34A 108.8 . . ?
C33 C34 H34A 108.8 . . ?
C35 C34 H34B 108.8 . . ?
C33 C34 H34B 108.8 . . ?
H34A C34 H34B 107.7 . . ?
C34 C35 N14 110.0(8) . . ?
C34 C35 H35A 109.7 . . ?
N14 C35 H35A 109.7 . . ?
C34 C35 H35B 109.7 . . ?
N14 C35 H35B 109.7 . . ?
H35A C35 H35B 108.2 . . ?
N18 C36 N17 121.5(7) . . ?
N18 C36 N16 121.4(7) . . ?
N17 C36 N16 117.1(7) . . ?
C38 C37 N16 115.4(8) . . ?
C38 C37 H37A 108.4 . . ?
N16 C37 H37A 108.4 . . ?
C38 C37 H37B 108.4 . . ?
N16 C37 H37B 108.4 . . ?
H37A C37 H37B 107.5 . . ?
C37 C38 C39 110.8(9) . . ?
C37 C38 H38A 109.5 . . ?
C39 C38 H38A 109.5 . . ?
C37 C38 H38B 109.5 . . ?
C39 C38 H38B 109.5 . . ?
H38A C38 H38B 108.1 . . ?
N18 C39 C38 107.7(8) . . ?
N18 C39 H39A 110.2 . . ?
C38 C39 H39A 110.2 . . ?
N18 C39 H39B 110.2 . . ?
C38 C39 H39B 110.2 . . ?
H39A C39 H39B 108.5 . . ?
C41 C40 N18 111.5(7) . . ?
C41 C40 H40A 109.3 . . ?
N18 C40 H40A 109.3 . . ?
C41 C40 H40B 109.3 . . ?
N18 C40 H40B 109.3 . . ?
H40A C40 H40B 108.0 . . ?
C42 C41 C40 114.3(10) . . ?
C42 C41 H41A 108.7 . . ?
C40 C41 H41A 108.7 . . ?
C42 C41 H41B 108.7 . . ?
C40 C41 H41B 108.7 . . ?
H41A C41 H41B 107.6 . . ?
C41 C42 N17 114.2(9) . . ?
C41 C42 H42A 108.7 . . ?
N17 C42 H42A 108.7 . . ?
C41 C42 H42B 108.7 . . ?
N17 C42 H42B 108.7 . . ?
H42A C42 H42B 107.6 . . ?
F2 C43 F1 108.3(9) . . ?
F2 C43 F3 107.5(10) . . ?
F1 C43 F3 106.9(10) . . ?
F2 C43 S1 111.7(8) . . ?
F1 C43 S1 110.8(8) . . ?
F3 C43 S1 111.4(7) . . ?
F6 C44 F4 106.7(14) . . ?
F6 C44 F5 110.1(14) . . ?
F4 C44 F5 100.5(14) . . ?
F6 C44 S2 115.6(11) . . ?
F4 C44 S2 111.8(12) . . ?
F5 C44 S2 111.1(11) . . ?
O13 S3 O11 116.1(5) . . ?
O13 S3 O12 115.1(4) . . ?
O11 S3 O12 113.7(5) . . ?
O13 S3 C45 103.6(4) . . ?
O11 S3 C45 103.2(5) . . ?
O12 S3 C45 102.8(5) . . ?
O16 S4 O14 115.6(15) . . ?
O16 S4 O15 112.2(18) . . ?
O14 S4 O15 107.1(15) . . ?
O16 S4 C46 120.1(17) . . ?
O14 S4 C46 106.6(12) . . ?
O15 S4 C46 92.2(13) . . ?
O16A S4A O14 120.2(18) . . ?
O16A S4A O15A 118(2) . . ?
O14 S4A O15A 110.8(15) . . ?
O16A S4A C46 97.3(14) . . ?
O14 S4A C46 101.4(12) . . ?
O15A S4A C46 105.4(16) . . ?
F9 C45 F8 107.4(9) . . ?
F9 C45 F7 108.4(9) . . ?
F8 C45 F7 106.6(9) . . ?
F9 C45 S3 111.9(7) . . ?
F8 C45 S3 111.0(8) . . ?
F7 C45 S3 111.4(8) . . ?
F12 C46 F10 108.6(17) . . ?
F12 C46 F11 109.4(19) . . ?
F10 C46 F11 105.0(12) . . ?
F12 C46 S4 114.9(13) . . ?
F10 C46 S4 115.0(15) . . ?
F11 C46 S4 103.2(15) . . ?
F12 C46 S4A 123.7(14) . . ?
F10 C46 S4A 113.3(15) . . ?
F11 C46 S4A 94.4(14) . . ?
Cl2 C47 Cl1 110.0(6) . . ?
Cl2 C47 H47A 109.7 . . ?
Cl1 C47 H47A 109.7 . . ?
Cl2 C47 H47B 109.7 . . ?
Cl1 C47 H47B 109.7 . . ?
H47A C47 H47B 108.2 . . ?
Cl3 C48 Cl4 116.2(10) . . ?
Cl3 C48 Cl4A 97.0(15) . . ?
Cl3 C48 H48A 108.2 . . ?
Cl4 C48 H48A 108.2 . . ?
Cl4A C48 H48A 115.2 . . ?
Cl3 C48 H48B 108.2 . . ?
Cl4 C48 H48B 108.2 . . ?
Cl4A C48 H48B 119.8 . . ?
H48A C48 H48B 107.4 . . ?
Cl8 C50 Cl7A 112.3(11) . . ?
Cl8 C50 Cl7 111.3(8) . . ?
Cl8 C50 H50A 109.4 . . ?
Cl7A C50 H50A 91.8 . . ?
Cl7 C50 H50A 109.4 . . ?
Cl8 C50 H50B 109.4 . . ?
Cl7A C50 H50B 123.9 . . ?
Cl7 C50 H50B 109.4 . . ?
H50A C50 H50B 108.0 . . ?
Cl6 C49 Cl5 89.3(15) . . ?
Cl6 C49 H49A 113.8 . . ?
Cl5 C49 H49A 113.8 . . ?
Cl6 C49 H49B 113.8 . . ?
Cl5 C49 H49B 113.8 . . ?
H49A C49 H49B 111.0 . . ?
Cl5A C49A Cl6A 111(3) . . ?
Cl5A C49A H49C 109.5 . . ?
Cl6A C49A H49C 109.5 . . ?
Cl5A C49A H49D 109.5 . . ?
Cl6A C49A H49D 109.5 . . ?
H49C C49A H49D 108.1 . . ?

loop_
_geom_bond_atom_site_label_1
_geom_bond_atom_site_label_2
_geom_bond_distance
_geom_bond_site_symmetry_2
_geom_bond_publ_flag
Re1 O1 1.897(5) . ?
Re1 N1 2.053(6) . ?
Re1 N4 2.058(7) . ?
Re1 N7 2.063(6) . ?
Re1 Re2 2.2058(11) . ?
Re1 O5 2.514(6) . ?
Re2 O2 1.910(5) . ?
Re2 N8 2.044(6) . ?
Re2 N5 2.055(7) . ?
Re2 N2 2.083(6) . ?
Re2 O4 2.375(6) . ?
Re3 O1 1.902(5) . ?
Re3 N16 2.048(6) . ?
Re3 N13 2.059(6) . ?
Re3 N10 2.071(6) . ?
Re3 Re4 2.2066(10) . ?
Re3 O3 2.396(6) . ?
Re4 O2 1.883(5) . ?
Re4 N11 2.062(6) . ?
Re4 N14 2.067(7) . ?
Re4 N17 2.075(6) . ?
Re4 O8 2.481(6) . ?
S1 O7 1.419(7) . ?
S1 O6 1.421(7) . ?
S1 O5 1.441(6) . ?
S1 C43 1.813(11) . ?
S2 O9 1.344(11) . ?
S2 O9A 1.370(11) . ?
S2 O10A 1.408(11) . ?
S2 O8 1.425(6) . ?
S2 O10 1.497(12) . ?
S2 C44 1.736(12) . ?
O3 H3 0.8300 . ?
O4 H4 0.8300 . ?
F1 C43 1.309(13) . ?
F2 C43 1.297(13) . ?
F3 C43 1.315(12) . ?
F4 C44 1.277(17) . ?
F5 C44 1.318(17) . ?
F6 C44 1.271(17) . ?
N1 C1 1.359(10) . ?
N1 C2 1.452(11) . ?
N2 C1 1.337(11) . ?
N2 C7 1.463(11) . ?
N3 C1 1.364(10) . ?
N3 C5 1.432(11) . ?
N3 C4 1.479(13) . ?
N4 C8 1.367(11) . ?
N4 C9 1.469(11) . ?
N5 C8 1.338(11) . ?
N5 C14 1.471(11) . ?
N6 C8 1.341(11) . ?
N6 C11 1.447(13) . ?
N6 C12 1.467(14) . ?
N7 C15 1.363(10) . ?
N7 C16 1.438(11) . ?
N8 C15 1.354(11) . ?
N8 C21 1.483(10) . ?
N9 C15 1.355(10) . ?
N9 C18 1.447(11) . ?
N9 C19 1.468(12) . ?
N10 C22 1.359(10) . ?
N10 C23 1.461(11) . ?
N11 C22 1.332(11) . ?
N11 C28 1.463(10) . ?
N12 C22 1.366(10) . ?
N12 C26 1.456(11) . ?
N12 C25 1.466(12) . ?
N13 C29 1.363(10) . ?
N13 C30 1.471(10) . ?
N14 C29 1.348(10) . ?
N14 C35 1.475(11) . ?
N15 C29 1.351(10) . ?
N15 C32 1.456(11) . ?
N15 C33 1.460(11) . ?
N16 C36 1.353(10) . ?
N16 C37 1.455(10) . ?
N17 C36 1.351(10) . ?
N17 C42 1.467(10) . ?
N18 C36 1.351(10) . ?
N18 C39 1.462(11) . ?
N18 C40 1.472(11) . ?
C2 C3 1.455(11) . ?
C2 H2A 0.9800 . ?
C2 H2B 0.9800 . ?
C3 C4 1.473(15) . ?
C3 H3A 0.9800 . ?
C3 H3B 0.9800 . ?
C4 H4A 0.9800 . ?
C4 H4B 0.9800 . ?
C5 C6 1.486(15) . ?
C5 H5A 0.9800 . ?
C5 H5B 0.9800 . ?
C6 C7 1.464(14) . ?
C6 H6A 0.9800 . ?
C6 H6B 0.9800 . ?
C7 H7A 0.9800 . ?
C7 H7B 0.9800 . ?
C9 C10 1.495(14) . ?
C9 H9A 0.9800 . ?
C9 H9B 0.9800 . ?
C10 C11 1.497(16) . ?
C10 H10A 0.9800 . ?
C10 H10B 0.9800 . ?
C11 H11A 0.9800 . ?
C11 H11B 0.9800 . ?
C12 C13 1.484(16) . ?
C12 H12A 0.9800 . ?
C12 H12B 0.9800 . ?
C13 C14 1.513(14) . ?
C13 H13A 0.9800 . ?
C13 H13B 0.9800 . ?
C14 H14A 0.9800 . ?
C14 H14B 0.9800 . ?
C16 C17 1.473(12) . ?
C16 C17A 1.474(15) . ?
C16 H16A 0.9800 . ?
C16 H16B 0.9800 . ?
C17 C18 1.493(13) . ?
C17 H17A 0.9800 . ?
C17 H17B 0.9800 . ?
C17A C18 1.482(15) . ?
C17A H17C 0.9800 . ?
C17A H17D 0.9800 . ?
C18 H18A 0.9800 . ?
C18 H18B 0.9800 . ?
C19 C20 1.487(14) . ?
C19 H19A 0.9800 . ?
C19 H19B 0.9800 . ?
C20 C21 1.506(12) . ?
C20 H20A 0.9800 . ?
C20 H20B 0.9800 . ?
C21 H21A 0.9800 . ?
C21 H21B 0.9800 . ?
C23 C24 1.496(12) . ?
C23 H23A 0.9800 . ?
C23 H23B 0.9800 . ?
C24 C25 1.489(13) . ?
C24 H24A 0.9800 . ?
C24 H24B 0.9800 . ?
C25 H25A 0.9800 . ?
C25 H25B 0.9800 . ?
C26 C27 1.483(14) . ?
C26 H26A 0.9800 . ?
C26 H26B 0.9800 . ?
C27 C28 1.494(13) . ?
C27 H27A 0.9800 . ?
C27 H27B 0.9800 . ?
C28 H28A 0.9800 . ?
C28 H28B 0.9800 . ?
C30 C31 1.494(12) . ?
C30 H30A 0.9800 . ?
C30 H30B 0.9800 . ?
C31 C32 1.526(13) . ?
C31 H31A 0.9800 . ?
C31 H31B 0.9800 . ?
C32 H32A 0.9800 . ?
C32 H32B 0.9800 . ?
C33 C34 1.468(14) . ?
C33 H33A 0.9800 . ?
C33 H33B 0.9800 . ?
C34 C35 1.453(13) . ?
C34 H34A 0.9800 . ?
C34 H34B 0.9800 . ?
C35 H35A 0.9800 . ?
C35 H35B 0.9800 . ?
C37 C38 1.452(13) . ?
C37 H37A 0.9800 . ?
C37 H37B 0.9800 . ?
C38 C39 1.505(14) . ?
C38 H38A 0.9800 . ?
C38 H38B 0.9800 . ?
C39 H39A 0.9800 . ?
C39 H39B 0.9800 . ?
C40 C41 1.469(14) . ?
C40 H40A 0.9800 . ?
C40 H40B 0.9800 . ?
C41 C42 1.443(14) . ?
C41 H41A 0.9800 . ?
C41 H41B 0.9800 . ?
C42 H42A 0.9800 . ?
C42 H42B 0.9800 . ?
S3 O13 1.426(7) . ?
S3 O11 1.430(7) . ?
S3 O12 1.442(7) . ?
S3 C45 1.807(11) . ?
S4 O16 1.344(17) . ?
S4 O14 1.41(3) . ?
S4 O15 1.537(18) . ?
S4 C46 1.708(19) . ?
S4A O16A 1.375(17) . ?
S4A O14 1.46(3) . ?
S4A O15A 1.489(19) . ?
S4A C46 1.774(19) . ?
C45 F9 1.314(11) . ?
C45 F8 1.326(13) . ?
C45 F7 1.324(12) . ?
C46 F12 1.170(16) . ?
C46 F10 1.296(16) . ?
C46 F11 1.41(2) . ?
C47 Cl2 1.745(11) . ?
C47 Cl1 1.771(11) . ?
C47 H47A 0.9800 . ?
C47 H47B 0.9800 . ?
C48 Cl3 1.735(15) . ?
C48 Cl4 1.760(17) . ?
C48 Cl4A 1.759(18) . ?
C48 H48A 0.9800 . ?
C48 H48B 0.9800 . ?
C50 Cl8 1.707(15) . ?
C50 Cl7A 1.73(2) . ?
C50 Cl7 1.754(16) . ?
C50 H50A 0.9800 . ?
C50 H50B 0.9800 . ?
C49 Cl6 1.764(18) . ?
C49 Cl5 1.760(18) . ?
C49 H49A 0.9800 . ?
C49 H49B 0.9800 . ?
C49A Cl5A 1.682(15) . ?
C49A Cl6A 1.72(2) . ?
C49A H49C 0.9800 . ?
C49A H49D 0.9800 . ?

loop_
_geom_torsion_atom_site_label_1
_geom_torsion_atom_site_label_2
_geom_torsion_atom_site_label_3
_geom_torsion_atom_site_label_4
_geom_torsion
_geom_torsion_site_symmetry_1
_geom_torsion_site_symmetry_2
_geom_torsion_site_symmetry_3
_geom_torsion_site_symmetry_4
_geom_torsion_publ_flag
O1 Re1 Re2 O2 12.5(2) . . . . ?
N1 Re1 Re2 O2 -80.0(2) . . . . ?
N4 Re1 Re2 O2 -166.3(2) . . . . ?
N7 Re1 Re2 O2 105.6(2) . . . . ?
O1 Re1 Re2 N8 -81.8(2) . . . . ?
N1 Re1 Re2 N8 -174.2(3) . . . . ?
N4 Re1 Re2 N8 99.5(3) . . . . ?
N7 Re1 Re2 N8 11.4(3) . . . . ?
O1 Re1 Re2 N5 -168.1(2) . . . . ?
N1 Re1 Re2 N5 99.5(3) . . . . ?
N4 Re1 Re2 N5 13.2(3) . . . . ?
N7 Re1 Re2 N5 -74.9(3) . . . . ?
O1 Re1 Re2 N2 104.1(2) . . . . ?
N1 Re1 Re2 N2 11.7(3) . . . . ?
N4 Re1 Re2 N2 -74.6(3) . . . . ?
N7 Re1 Re2 N2 -162.7(3) . . . . ?
O1 Re3 Re4 O2 12.4(2) . . . . ?
N16 Re3 Re4 O2 -79.0(2) . . . . ?
N13 Re3 Re4 O2 -164.6(2) . . . . ?
N10 Re3 Re4 O2 106.2(2) . . . . ?
O1 Re3 Re4 N11 -81.0(2) . . . . ?
N16 Re3 Re4 N11 -172.4(3) . . . . ?
N13 Re3 Re4 N11 101.9(3) . . . . ?
N10 Re3 Re4 N11 12.8(2) . . . . ?
O1 Re3 Re4 N14 -167.1(2) . . . . ?
N16 Re3 Re4 N14 101.5(3) . . . . ?
N13 Re3 Re4 N14 15.9(3) . . . . ?
N10 Re3 Re4 N14 -73.3(3) . . . . ?
O1 Re3 Re4 N17 105.0(2) . . . . ?
N16 Re3 Re4 N17 13.6(3) . . . . ?
N13 Re3 Re4 N17 -72.0(3) . . . . ?
N10 Re3 Re4 N17 -161.2(3) . . . . ?
N1 Re1 O1 Re3 86.5(6) . . . . ?
N4 Re1 O1 Re3 168.4(7) . . . . ?
N7 Re1 O1 Re3 -97.3(6) . . . . ?
Re2 Re1 O1 Re3 -6.6(6) . . . . ?
O5 Re1 O1 Re3 175.0(6) . . . . ?
N16 Re3 O1 Re1 83.6(6) . . . . ?
N13 Re3 O1 Re1 159.4(7) . . . . ?
N10 Re3 O1 Re1 -98.8(6) . . . . ?
Re4 Re3 O1 Re1 -8.4(6) . . . . ?
O3 Re3 O1 Re1 173.4(6) . . . . ?
N11 Re4 O2 Re2 86.4(6) . . . . ?
N14 Re4 O2 Re2 171.5(8) . . . . ?
N17 Re4 O2 Re2 -96.6(6) . . . . ?
Re3 Re4 O2 Re2 -6.4(6) . . . . ?
O8 Re4 O2 Re2 175.0(6) . . . . ?
N8 Re2 O2 Re4 84.4(6) . . . . ?
N5 Re2 O2 Re4 173.7(8) . . . . ?
N2 Re2 O2 Re4 -98.4(6) . . . . ?
Re1 Re2 O2 Re4 -8.6(6) . . . . ?
O4 Re2 O2 Re4 172.5(6) . . . . ?
O7 S1 O5 Re1 -95.9(7) . . . . ?
O6 S1 O5 Re1 40.7(7) . . . . ?
C43 S1 O5 Re1 151.1(6) . . . . ?
O1 Re1 O5 S1 -2.5(6) . . . . ?
N1 Re1 O5 S1 89.5(6) . . . . ?
N4 Re1 O5 S1 175.8(6) . . . . ?
N7 Re1 O5 S1 -95.9(6) . . . . ?
O9 S2 O8 Re4 -60.7(14) . . . . ?
O9A S2 O8 Re4 40.3(12) . . . . ?
O10A S2 O8 Re4 -92.9(12) . . . . ?
O10 S2 O8 Re4 58.6(10) . . . . ?
C44 S2 O8 Re4 160.1(7) . . . . ?
O2 Re4 O8 S2 2.6(5) . . . . ?
N11 Re4 O8 S2 95.7(6) . . . . ?
N14 Re4 O8 S2 -178.2(6) . . . . ?
N17 Re4 O8 S2 -90.2(6) . . . . ?
O1 Re1 N1 C1 -122.2(6) . . . . ?
N4 Re1 N1 C1 72.8(6) . . . . ?
Re2 Re1 N1 C1 -18.0(6) . . . . ?
O5 Re1 N1 C1 156.7(6) . . . . ?
O1 Re1 N1 C2 64.4(7) . . . . ?
N4 Re1 N1 C2 -100.7(7) . . . . ?
Re2 Re1 N1 C2 168.5(7) . . . . ?
O5 Re1 N1 C2 -16.8(7) . . . . ?
O2 Re2 N2 C1 94.0(6) . . . . ?
N5 Re2 N2 C1 -99.6(6) . . . . ?
Re1 Re2 N2 C1 -9.1(6) . . . . ?
O4 Re2 N2 C1 172.9(6) . . . . ?
O2 Re2 N2 C7 -89.3(7) . . . . ?
N5 Re2 N2 C7 77.1(7) . . . . ?
Re1 Re2 N2 C7 167.6(7) . . . . ?
O4 Re2 N2 C7 -10.4(7) . . . . ?
O1 Re1 N4 C8 171.8(7) . . . . ?
N1 Re1 N4 C8 -105.6(6) . . . . ?
N7 Re1 N4 C8 76.9(6) . . . . ?
Re2 Re1 N4 C8 -13.0(6) . . . . ?
O5 Re1 N4 C8 165.3(6) . . . . ?
O1 Re1 N4 C9 -18.4(14) . . . . ?
N1 Re1 N4 C9 64.3(7) . . . . ?
N7 Re1 N4 C9 -113.3(7) . . . . ?
Re2 Re1 N4 C9 156.8(7) . . . . ?
O5 Re1 N4 C9 -24.9(7) . . . . ?
O2 Re2 N5 C8 159.6(8) . . . . ?
N8 Re2 N5 C8 -110.2(6) . . . . ?
N2 Re2 N5 C8 71.3(6) . . . . ?
Re1 Re2 N5 C8 -18.1(6) . . . . ?
O4 Re2 N5 C8 160.8(6) . . . . ?
O2 Re2 N5 C14 -23.5(14) . . . . ?
N8 Re2 N5 C14 66.6(7) . . . . ?
N2 Re2 N5 C14 -111.9(7) . . . . ?
Re1 Re2 N5 C14 158.7(7) . . . . ?
O4 Re2 N5 C14 -22.4(7) . . . . ?
O1 Re1 N7 C15 95.6(6) . . . . ?
N4 Re1 N7 C15 -99.5(6) . . . . ?
Re2 Re1 N7 C15 -8.5(6) . . . . ?
O5 Re1 N7 C15 176.6(6) . . . . ?
O1 Re1 N7 C16 -94.2(7) . . . . ?
N4 Re1 N7 C16 70.7(8) . . . . ?
Re2 Re1 N7 C16 161.7(7) . . . . ?
O5 Re1 N7 C16 -13.2(7) . . . . ?
O2 Re2 N8 C15 -121.5(6) . . . . ?
N5 Re2 N8 C15 72.2(6) . . . . ?
Re1 Re2 N8 C15 -18.1(6) . . . . ?
O4 Re2 N8 C15 159.8(6) . . . . ?
O2 Re2 N8 C21 66.7(7) . . . . ?
N5 Re2 N8 C21 -99.7(7) . . . . ?
Re1 Re2 N8 C21 170.0(6) . . . . ?
O4 Re2 N8 C21 -12.0(7) . . . . ?
O1 Re3 N10 C22 94.0(6) . . . . ?
N13 Re3 N10 C22 -100.0(6) . . . . ?
Re4 Re3 N10 C22 -9.8(6) . . . . ?
O3 Re3 N10 C22 174.2(6) . . . . ?
O1 Re3 N10 C23 -92.0(7) . . . . ?
N13 Re3 N10 C23 74.0(7) . . . . ?
Re4 Re3 N10 C23 164.2(6) . . . . ?
O3 Re3 N10 C23 -11.8(6) . . . . ?
O2 Re4 N11 C22 -123.9(6) . . . . ?
N14 Re4 N11 C22 70.1(6) . . . . ?
Re3 Re4 N11 C22 -20.2(6) . . . . ?
O8 Re4 N11 C22 153.2(6) . . . . ?
O2 Re4 N11 C28 65.3(7) . . . . ?
N14 Re4 N11 C28 -100.7(7) . . . . ?
Re3 Re4 N11 C28 169.0(6) . . . . ?
O8 Re4 N11 C28 -17.6(6) . . . . ?
O1 Re3 N13 C29 172.5(8) . . . . ?
N16 Re3 N13 C29 -111.1(6) . . . . ?
N10 Re3 N13 C29 70.1(6) . . . . ?
Re4 Re3 N13 C29 -19.3(6) . . . . ?
O3 Re3 N13 C29 158.6(6) . . . . ?
O1 Re3 N13 C30 -14.0(13) . . . . ?
N16 Re3 N13 C30 62.4(6) . . . . ?
N10 Re3 N13 C30 -116.3(7) . . . . ?
Re4 Re3 N13 C30 154.2(6) . . . . ?
O3 Re3 N13 C30 -27.8(6) . . . . ?
O2 Re4 N14 C29 163.7(8) . . . . ?
N11 Re4 N14 C29 -110.3(6) . . . . ?
N17 Re4 N14 C29 71.2(6) . . . . ?
Re3 Re4 N14 C29 -18.3(6) . . . . ?
O8 Re4 N14 C29 160.2(6) . . . . ?
O2 Re4 N14 C35 -25.0(14) . . . . ?
N11 Re4 N14 C35 61.0(7) . . . . ?
N17 Re4 N14 C35 -117.4(7) . . . . ?
Re3 Re4 N14 C35 153.0(7) . . . . ?
O8 Re4 N14 C35 -28.5(7) . . . . ?
O1 Re3 N16 C36 -124.9(6) . . . . ?
N13 Re3 N16 C36 69.0(6) . . . . ?
Re4 Re3 N16 C36 -21.1(6) . . . . ?
O3 Re3 N16 C36 154.8(6) . . . . ?
O1 Re3 N16 C37 63.9(7) . . . . ?
N13 Re3 N16 C37 -102.2(7) . . . . ?
Re4 Re3 N16 C37 167.7(6) . . . . ?
O3 Re3 N16 C37 -16.4(7) . . . . ?
O2 Re4 N17 C36 92.7(6) . . . . ?
N14 Re4 N17 C36 -101.3(6) . . . . ?
Re3 Re4 N17 C36 -10.8(6) . . . . ?
O8 Re4 N17 C36 175.7(6) . . . . ?
O2 Re4 N17 C42 -99.2(8) . . . . ?
N14 Re4 N17 C42 66.8(8) . . . . ?
Re3 Re4 N17 C42 157.2(7) . . . . ?
O8 Re4 N17 C42 -16.2(8) . . . . ?
C7 N2 C1 N1 -179.2(8) . . . . ?
Re2 N2 C1 N1 -2.4(10) . . . . ?
C7 N2 C1 N3 1.2(13) . . . . ?
Re2 N2 C1 N3 178.0(6) . . . . ?
C2 N1 C1 N2 -171.6(8) . . . . ?
Re1 N1 C1 N2 14.9(10) . . . . ?
C2 N1 C1 N3 8.0(12) . . . . ?
Re1 N1 C1 N3 -165.5(6) . . . . ?
C5 N3 C1 N2 -7.9(14) . . . . ?
C4 N3 C1 N2 -179.4(9) . . . . ?
C5 N3 C1 N1 172.5(9) . . . . ?
C4 N3 C1 N1 1.0(13) . . . . ?
C1 N1 C2 C3 14.2(14) . . . . ?
Re1 N1 C2 C3 -172.6(8) . . . . ?
N1 C2 C3 C4 -43.7(15) . . . . ?
C2 C3 C4 N3 50.3(14) . . . . ?
C1 N3 C4 C3 -30.4(14) . . . . ?
C5 N3 C4 C3 157.5(10) . . . . ?
C1 N3 C5 C6 -15.8(15) . . . . ?
C4 N3 C5 C6 156.2(11) . . . . ?
N3 C5 C6 C7 44.9(15) . . . . ?
C1 N2 C7 C6 28.9(14) . . . . ?
Re2 N2 C7 C6 -147.8(8) . . . . ?
C5 C6 C7 N2 -52.2(14) . . . . ?
C14 N5 C8 N6 15.7(12) . . . . ?
Re2 N5 C8 N6 -167.1(6) . . . . ?
C14 N5 C8 N4 -165.1(7) . . . . ?
Re2 N5 C8 N4 12.1(10) . . . . ?
C11 N6 C8 N5 -168.1(9) . . . . ?
C12 N6 C8 N5 10.2(14) . . . . ?
C11 N6 C8 N4 12.8(14) . . . . ?
C12 N6 C8 N4 -168.9(9) . . . . ?
C9 N4 C8 N5 -168.2(8) . . . . ?
Re1 N4 C8 N5 2.5(10) . . . . ?
C9 N4 C8 N6 11.0(12) . . . . ?
Re1 N4 C8 N6 -178.3(6) . . . . ?
C8 N4 C9 C10 -48.2(11) . . . . ?
Re1 N4 C9 C10 141.7(7) . . . . ?
N4 C9 C10 C11 61.7(11) . . . . ?
C8 N6 C11 C10 3.3(15) . . . . ?
C12 N6 C11 C10 -175.1(9) . . . . ?
C9 C10 C11 N6 -39.8(13) . . . . ?
C8 N6 C12 C13 3.1(15) . . . . ?
C11 N6 C12 C13 -178.5(10) . . . . ?
N6 C12 C13 C14 -38.4(14) . . . . ?
C8 N5 C14 C13 -52.2(11) . . . . ?
Re2 N5 C14 C13 130.9(7) . . . . ?
C12 C13 C14 N5 62.4(11) . . . . ?
C21 N8 C15 N9 5.9(12) . . . . ?
Re2 N8 C15 N9 -166.0(6) . . . . ?
C21 N8 C15 N7 -172.8(7) . . . . ?
Re2 N8 C15 N7 15.3(10) . . . . ?
C18 N9 C15 N8 173.2(8) . . . . ?
C19 N9 C15 N8 5.7(12) . . . . ?
C18 N9 C15 N7 -8.2(13) . . . . ?
C19 N9 C15 N7 -175.7(8) . . . . ?
C16 N7 C15 N8 -173.5(8) . . . . ?
Re1 N7 C15 N8 -3.0(10) . . . . ?
C16 N7 C15 N9 7.8(12) . . . . ?
Re1 N7 C15 N9 178.3(6) . . . . ?
C15 N7 C16 C17 -30.7(14) . . . . ?
Re1 N7 C16 C17 158.9(8) . . . . ?
C15 N7 C16 C17A 19.4(16) . . . . ?
Re1 N7 C16 C17A -151.0(12) . . . . ?
N7 C16 C17 C18 51.3(15) . . . . ?
C17A C16 C17 C18 -54.4(13) . . . . ?
N7 C16 C17A C18 -43(2) . . . . ?
C17 C16 C17A C18 55.3(13) . . . . ?
C15 N9 C18 C17A -17.9(16) . . . . ?
C19 N9 C18 C17A 150.0(13) . . . . ?
C15 N9 C18 C17 29.5(13) . . . . ?
C19 N9 C18 C17 -162.6(9) . . . . ?
C16 C17A C18 N9 41(2) . . . . ?
C16 C17A C18 C17 -54.9(13) . . . . ?
C16 C17 C18 N9 -48.5(14) . . . . ?
C16 C17 C18 C17A 54.6(12) . . . . ?
C15 N9 C19 C20 -38.7(11) . . . . ?
C18 N9 C19 C20 153.0(8) . . . . ?
N9 C19 C20 C21 58.7(11) . . . . ?
C15 N8 C21 C20 16.8(12) . . . . ?
Re2 N8 C21 C20 -171.5(7) . . . . ?
C19 C20 C21 N8 -48.7(12) . . . . ?
C28 N11 C22 N10 -172.2(7) . . . . ?
Re4 N11 C22 N10 16.9(9) . . . . ?
C28 N11 C22 N12 5.3(12) . . . . ?
Re4 N11 C22 N12 -165.6(6) . . . . ?
C23 N10 C22 N11 -177.4(7) . . . . ?
Re3 N10 C22 N11 -3.2(10) . . . . ?
C23 N10 C22 N12 5.1(11) . . . . ?
Re3 N10 C22 N12 179.3(6) . . . . ?
C26 N12 C22 N11 -1.3(12) . . . . ?
C25 N12 C22 N11 169.6(8) . . . . ?
C26 N12 C22 N10 176.1(8) . . . . ?
C25 N12 C22 N10 -13.0(12) . . . . ?
C22 N10 C23 C24 31.4(11) . . . . ?
Re3 N10 C23 C24 -142.7(7) . . . . ?
N10 C23 C24 C25 -59.3(11) . . . . ?
C22 N12 C25 C24 -16.7(12) . . . . ?
C26 N12 C25 C24 154.6(8) . . . . ?
C23 C24 C25 N12 50.7(11) . . . . ?
C22 N12 C26 C27 -30.2(12) . . . . ?
C25 N12 C26 C27 158.3(9) . . . . ?
N12 C26 C27 C28 55.6(11) . . . . ?
C22 N11 C28 C27 22.7(12) . . . . ?
Re4 N11 C28 C27 -166.8(6) . . . . ?
C26 C27 C28 N11 -52.2(11) . . . . ?
C35 N14 C29 N15 18.2(11) . . . . ?
Re4 N14 C29 N15 -169.7(6) . . . . ?
C35 N14 C29 N13 -164.4(7) . . . . ?
Re4 N14 C29 N13 7.8(9) . . . . ?
C32 N15 C29 N14 -172.2(8) . . . . ?
C33 N15 C29 N14 3.4(12) . . . . ?
C32 N15 C29 N13 10.5(12) . . . . ?
C33 N15 C29 N13 -173.9(8) . . . . ?
C30 N13 C29 N14 -164.5(7) . . . . ?
Re3 N13 C29 N14 9.7(9) . . . . ?
C30 N13 C29 N15 12.9(11) . . . . ?
Re3 N13 C29 N15 -172.8(6) . . . . ?
C29 N13 C30 C31 -49.7(10) . . . . ?
Re3 N13 C30 C31 136.5(7) . . . . ?
N13 C30 C31 C32 61.5(10) . . . . ?
C29 N15 C32 C31 4.1(13) . . . . ?
C33 N15 C32 C31 -171.9(8) . . . . ?
C30 C31 C32 N15 -38.7(11) . . . . ?
C29 N15 C33 C34 5.4(13) . . . . ?
C32 N15 C33 C34 -178.6(9) . . . . ?
N15 C33 C34 C35 -35.7(13) . . . . ?
C33 C34 C35 N14 56.4(13) . . . . ?
C29 N14 C35 C34 -47.3(12) . . . . ?
Re4 N14 C35 C34 141.1(8) . . . . ?
C39 N18 C36 N17 -172.0(8) . . . . ?
C40 N18 C36 N17 1.7(13) . . . . ?
C39 N18 C36 N16 7.5(13) . . . . ?
C40 N18 C36 N16 -178.7(9) . . . . ?
C42 N17 C36 N18 8.7(12) . . . . ?
Re4 N17 C36 N18 177.3(6) . . . . ?
C42 N17 C36 N16 -170.9(8) . . . . ?
Re4 N17 C36 N16 -2.3(10) . . . . ?
C37 N16 C36 N18 8.9(12) . . . . ?
Re3 N16 C36 N18 -162.5(6) . . . . ?
C37 N16 C36 N17 -171.5(7) . . . . ?
Re3 N16 C36 N17 17.1(10) . . . . ?
C36 N16 C37 C38 10.7(13) . . . . ?
Re3 N16 C37 C38 -178.2(7) . . . . ?
N16 C37 C38 C39 -43.7(13) . . . . ?
C36 N18 C39 C38 -39.8(13) . . . . ?
C40 N18 C39 C38 146.0(9) . . . . ?
C37 C38 C39 N18 56.2(12) . . . . ?
C36 N18 C40 C41 13.0(14) . . . . ?
C39 N18 C40 C41 -172.9(9) . . . . ?
N18 C40 C41 C42 -37.9(14) . . . . ?
C40 C41 C42 N17 49.4(15) . . . . ?
C36 N17 C42 C41 -34.3(14) . . . . ?
Re4 N17 C42 C41 157.4(8) . . . . ?
O7 S1 C43 F2 -65.7(9) . . . . ?
O6 S1 C43 F2 171.7(8) . . . . ?
O5 S1 C43 F2 54.0(9) . . . . ?
O7 S1 C43 F1 55.2(10) . . . . ?
O6 S1 C43 F1 -67.4(9) . . . . ?
O5 S1 C43 F1 174.9(8) . . . . ?
O7 S1 C43 F3 174.1(9) . . . . ?
O6 S1 C43 F3 51.5(10) . . . . ?
O5 S1 C43 F3 -66.2(10) . . . . ?
O9 S2 C44 F6 37.3(16) . . . . ?
O9A S2 C44 F6 -53.0(15) . . . . ?
O10A S2 C44 F6 67.4(15) . . . . ?
O8 S2 C44 F6 -179.9(12) . . . . ?
O10 S2 C44 F6 -73.1(15) . . . . ?
O9 S2 C44 F4 -85.1(19) . . . . ?
O9A S2 C44 F4 -175.3(17) . . . . ?
O10A S2 C44 F4 -54.9(19) . . . . ?
O8 S2 C44 F4 57.7(15) . . . . ?
O10 S2 C44 F4 164.6(17) . . . . ?
O9 S2 C44 F5 163.6(16) . . . . ?
O9A S2 C44 F5 73.4(17) . . . . ?
O10A S2 C44 F5 -166.2(16) . . . . ?
O8 S2 C44 F5 -53.6(13) . . . . ?
O10 S2 C44 F5 53.2(17) . . . . ?
O16 S4 O14 S4A -39(3) . . . . ?
O15 S4 O14 S4A -165(4) . . . . ?
C46 S4 O14 S4A 97(3) . . . . ?
O16A S4A O14 S4 -174(4) . . . . ?
O15A S4A O14 S4 43(3) . . . . ?
C46 S4A O14 S4 -69(3) . . . . ?
O13 S3 C45 F9 -176.1(8) . . . . ?
O11 S3 C45 F9 -54.7(9) . . . . ?
O12 S3 C45 F9 63.8(9) . . . . ?
O13 S3 C45 F8 64.0(8) . . . . ?
O11 S3 C45 F8 -174.6(7) . . . . ?
O12 S3 C45 F8 -56.2(8) . . . . ?
O13 S3 C45 F7 -54.7(9) . . . . ?
O11 S3 C45 F7 66.8(9) . . . . ?
O12 S3 C45 F7 -174.8(8) . . . . ?
O16 S4 C46 F12 -169(2) . . . . ?
O14 S4 C46 F12 57(2) . . . . ?
O15 S4 C46 F12 -52(2) . . . . ?
O16 S4 C46 F10 -42(3) . . . . ?
O14 S4 C46 F10 -176.3(13) . . . . ?
O15 S4 C46 F10 75.1(19) . . . . ?
O16 S4 C46 F11 71(2) . . . . ?
O14 S4 C46 F11 -62.5(14) . . . . ?
O15 S4 C46 F11 -171.1(16) . . . . ?
O16 S4 C46 S4A 40(8) . . . . ?
O14 S4 C46 S4A -94(9) . . . . ?
O15 S4 C46 S4A 158(10) . . . . ?
O16A S4A C46 F12 161(2) . . . . ?
O14 S4A C46 F12 38(2) . . . . ?
O15A S4A C46 F12 -77(3) . . . . ?
O16A S4A C46 F10 -64(2) . . . . ?
O14 S4A C46 F10 173.0(14) . . . . ?
O15A S4A C46 F10 57(2) . . . . ?
O16A S4A C46 F11 44.3(19) . . . . ?
O14 S4A C46 F11 -78.6(12) . . . . ?
O15A S4A C46 F11 165.8(17) . . . . ?
O16A S4A C46 S4 -166(11) . . . . ?
O14 S4A C46 S4 71(9) . . . . ?
O15A S4A C46 S4 -45(9) . . . . ?
